data_7719258
loop_
_publ_author_name
'Ryan, Aidan'
'Delattre, Hugo'
'Kociok-K&#xf6;hn, Gabriele'
'Johnson, Andrew L.'

_publ_section_title
;
 Synthesis and characterization of Sn(II) complexes supported by amino
 bis-phenoxide ligands.
;
_journal_issue 36
_journal_name_full 'Dalton transactions (Cambridge, England : 2003)'
_journal_page_first 13632
_journal_page_last 13641
_journal_paper_doi 10.1039/d5dt01442e
_journal_volume 54
_journal_year 2025
_chemical_formula_moiety '2(C23 H30 N2 O2 Sn), C5 H5 N'
_chemical_formula_sum 'C51 H65 N5 O4 Sn2'
_chemical_formula_weight 1049.46
_chemical_properties_physical Air-sensitive,Moisture-sensitive,Oxygen-sensitive
_space_group_crystal_system monoclinic
_space_group_IT_number 14
_space_group_name_Hall '-P 2ybc'
_space_group_name_H-M_alt 'P 1 21/c 1'
_atom_sites_solution_hydrogens geom
_atom_sites_solution_primary dual
_audit_creation_method SHELXL-2018/3
_audit_update_record
;
2025-06-19 deposited with the CCDC.	2025-08-06 downloaded from the CCDC.
;
_cell_angle_alpha 90
_cell_angle_beta 95.1081(5)
_cell_angle_gamma 90
_cell_formula_units_Z 4
_cell_length_a 24.51991(12)
_cell_length_b 12.63699(7)
_cell_length_c 15.47487(9)
_cell_measurement_reflns_used 58067
_cell_measurement_temperature 150(2)
_cell_measurement_theta_max 73.1710
_cell_measurement_theta_min 4.5220
_cell_volume 4775.97(5)
_computing_cell_refinement 'CrysAlisPro 1.171.42.49 (Rigaku OD, 2022)'
_computing_data_collection 'CrysAlisPro 1.171.42.49 (Rigaku OD, 2022)'
_computing_data_reduction 'CrysAlisPro 1.171.42.49 (Rigaku OD, 2022)'
_computing_molecular_graphics 'ORTEP3 for Windows - Farrugia, L. J. J. Appl. Crystallogr. 1997, 30, 565'
_computing_publication_material
;
 'WinGX publication routines, Farrugia, 
 L. J., J. Appl. Crystallogr., 1999, 32, 837-838
;
_computing_structure_refinement
;
 SHELXL-2018/3 (Sheldrick, 2018)
 Sheldrick GM (2008) Acta Crystallogr A64:112--122 and 
 C. B. H\"ubschle, G. M. Sheldrick and B. Dittrich
 ShelXle: a Qt graphical user interface for SHELXL
 J. Appl. Cryst., 44, (2011) 1281-1284.
;
_computing_structure_solution
; 
 SHELXT
 Sheldrick, G. M. (2008). Acta Cryst. A64, 112-122.
;
_diffrn_ambient_environment N~2~
_diffrn_ambient_temperature 150.00(10)
_diffrn_detector 'CCD plate'
_diffrn_detector_area_resol_mean 8.1150
_diffrn_detector_type EosS2
_diffrn_measured_fraction_theta_full 1.000
_diffrn_measured_fraction_theta_max 0.996
_diffrn_measurement_device 'four-circle diffractometer'
_diffrn_measurement_device_type 'SuperNova, Dual, Cu at home/near, EosS2'
_diffrn_measurement_method '\w scans'
_diffrn_radiation_monochromator mirror
_diffrn_radiation_probe x-ray
_diffrn_radiation_type 'Cu K\a'
_diffrn_radiation_wavelength 1.54184
_diffrn_reflns_av_R_equivalents 0.0452
_diffrn_reflns_av_unetI/netI 0.0179
_diffrn_reflns_Laue_measured_fraction_full 1.000
_diffrn_reflns_Laue_measured_fraction_max 0.996
_diffrn_reflns_limit_h_max 30
_diffrn_reflns_limit_h_min -30
_diffrn_reflns_limit_k_max 15
_diffrn_reflns_limit_k_min -15
_diffrn_reflns_limit_l_max 18
_diffrn_reflns_limit_l_min -19
_diffrn_reflns_number 101818
_diffrn_reflns_point_group_measured_fraction_full 1.000
_diffrn_reflns_point_group_measured_fraction_max 0.996
_diffrn_reflns_theta_full 67.684
_diffrn_reflns_theta_max 73.385
_diffrn_reflns_theta_min 3.620
_diffrn_source 'micro-focus sealed X-ray tube'
_diffrn_source_type 'SuperNova (Cu) X-ray Source'
_exptl_absorpt_coefficient_mu 8.703
_exptl_absorpt_correction_T_max 1.000
_exptl_absorpt_correction_T_min 0.136
_exptl_absorpt_correction_type gaussian
_exptl_absorpt_process_details
;
CrysAlisPro 1.171.42.49 (Rigaku Oxford Diffraction, 2022)
Numerical absorption correction based on gaussian integration over
a multifaceted crystal model
Empirical absorption correction using spherical harmonics,
implemented in SCALE3 ABSPACK scaling algorithm.
;
_exptl_crystal_colour colourless
_exptl_crystal_density_diffrn 1.460
_exptl_crystal_description column
_exptl_crystal_F_000 2152
_exptl_crystal_recrystallization_method 'Re-crystallisation from solvent'
_exptl_crystal_size_max 0.460
_exptl_crystal_size_mid 0.090
_exptl_crystal_size_min 0.052
_refine_diff_density_max 0.950
_refine_diff_density_min -0.799
_refine_diff_density_rms 0.063
_refine_ls_extinction_method none
_refine_ls_goodness_of_fit_ref 1.055
_refine_ls_hydrogen_treatment constr
_refine_ls_matrix_type full
_refine_ls_number_parameters 567
_refine_ls_number_reflns 9571
_refine_ls_number_restraints 0
_refine_ls_restrained_S_all 1.055
_refine_ls_R_factor_all 0.0255
_refine_ls_R_factor_gt 0.0248
_refine_ls_shift/su_max 0.002
_refine_ls_shift/su_mean 0.000
_refine_ls_structure_factor_coef Fsqd
_refine_ls_weighting_details 'w=1/[\s^2^(Fo^2^)+(0.0377P)^2^+2.7140P] where P=(Fo^2^+2Fc^2^)/3'
_refine_ls_weighting_scheme calc
_refine_ls_wR_factor_gt 0.0647
_refine_ls_wR_factor_ref 0.0653
_reflns_Friedel_coverage 0.000
_reflns_number_gt 9263
_reflns_number_total 9571
_reflns_threshold_expression 'I > 2\s(I)'
_cod_data_source_file d5dt01442e2.cif
_cod_data_source_block s21alj21
_cod_depositor_comments 'Adding full bibliography for 7719254--7719260.cif.'
_cod_original_sg_symbol_H-M 'P 21/c'
_cod_database_code 7719258
_shelx_shelxl_version_number 2018/3
_shelx_space_group_comment
;
The symmetry employed for this shelxl refinement is uniquely defined
by the following loop, which should always be used as a source of
symmetry information in preference to the above space-group names.
They are only intended as comments.
;
_shelx_estimated_absorpt_t_min 0.108
_shelx_estimated_absorpt_t_max 0.660
_oxdiff_exptl_absorpt_empirical_full_min 0.661
_oxdiff_exptl_absorpt_empirical_full_max 1.509
_oxdiff_exptl_absorpt_empirical_details
;
Empirical correction (ABSPACK) includes:
- Absorption correction using spherical harmonics
- Frame scaling
;

loop_
_space_group_symop_operation_xyz
'x, y, z'
'-x, y+1/2, -z+1/2'
'-x, -y, -z'
'x, -y-1/2, z-1/2'

loop_
_atom_site_label
_atom_site_type_symbol
_atom_site_fract_x
_atom_site_fract_y
_atom_site_fract_z
_atom_site_U_iso_or_equiv
_atom_site_adp_type
_atom_site_occupancy
_atom_site_site_symmetry_order
_atom_site_calc_flag
_atom_site_refinement_flags_posn
_atom_site_refinement_flags_adp
_atom_site_refinement_flags_occupancy
_atom_site_disorder_assembly
_atom_site_disorder_group
Sn1 Sn 0.04662(2) 0.19135(2) 0.37716(2) 0.02380(5) Uani 1 1 d . . . . .
Sn2 Sn 0.70309(2) 0.64305(2) 0.28323(2) 0.02974(5) Uani 1 1 d . . . . .
N1 N 0.07674(6) 0.24959(12) 0.23617(10) 0.0214(3) Uani 1 1 d . . . . .
N2 N 0.12748(7) 0.29962(12) 0.38774(10) 0.0233(3) Uani 1 1 d . . . . .
N3 N 0.73675(7) 0.45501(15) 0.30155(11) 0.0292(4) Uani 1 1 d . . . . .
N4 N 0.65153(7) 0.51353(15) 0.19628(11) 0.0310(4) Uani 1 1 d . . . . .
O1 O 0.68229(6) 0.60461(12) 0.40558(9) 0.0325(3) Uani 1 1 d . . . . .
O2 O 0.07858(6) 0.14186(11) 0.50062(9) 0.0301(3) Uani 1 1 d . . . . .
O3 O 0.08139(6) 0.05535(11) 0.33235(8) 0.0286(3) Uani 1 1 d . . . . .
O4 O 0.62933(6) 0.72632(13) 0.27281(11) 0.0369(3) Uani 1 1 d . . . . .
C1 C 0.07671(7) 0.01093(15) 0.25321(12) 0.0218(4) Uani 1 1 d . . . . .
C2 C 0.08900(7) -0.09780(15) 0.24847(12) 0.0221(4) Uani 1 1 d . . . . .
C3 C 0.08688(8) -0.14811(15) 0.16870(13) 0.0241(4) Uani 1 1 d . . . . .
H3 H 0.095591 -0.221273 0.166796 0.029 Uiso 1 1 calc R U . . .
C4 C 0.07238(7) -0.09493(15) 0.09118(12) 0.0238(4) Uani 1 1 d . . . . .
C5 C 0.05948(7) 0.01158(15) 0.09673(12) 0.0226(4) Uani 1 1 d . . . . .
H5 H 0.048963 0.049195 0.044750 0.027 Uiso 1 1 calc R U . . .
C6 C 0.06134(7) 0.06601(15) 0.17584(12) 0.0219(4) Uani 1 1 d . . . . .
C7 C 0.10218(9) -0.15770(16) 0.33195(13) 0.0283(4) Uani 1 1 d . . . . .
H7A H 0.111025 -0.231263 0.318836 0.042 Uiso 1 1 calc R U . . .
H7B H 0.070447 -0.156049 0.366225 0.042 Uiso 1 1 calc R U . . .
H7C H 0.133616 -0.124720 0.365079 0.042 Uiso 1 1 calc R U . . .
C8 C 0.07048(9) -0.15087(16) 0.00487(13) 0.0287(4) Uani 1 1 d . . . . .
H8A H 0.057453 -0.101763 -0.041457 0.043 Uiso 1 1 calc R U . . .
H8B H 0.045514 -0.211409 0.005051 0.043 Uiso 1 1 calc R U . . .
H8C H 0.107255 -0.175793 -0.005064 0.043 Uiso 1 1 calc R U . . .
C9 C 0.04515(8) 0.18149(15) 0.17230(13) 0.0249(4) Uani 1 1 d . . . . .
H9A H 0.049641 0.208757 0.113381 0.030 Uiso 1 1 calc R U . . .
H9B H 0.005852 0.187044 0.181802 0.030 Uiso 1 1 calc R U . . .
C11 C 0.13648(8) 0.24042(15) 0.23442(12) 0.0236(4) Uani 1 1 d . . . . .
H11A H 0.149010 0.289530 0.190429 0.028 Uiso 1 1 calc R U . . .
H11B H 0.145889 0.167492 0.217690 0.028 Uiso 1 1 calc R U . . .
C12 C 0.16616(8) 0.26678(16) 0.32439(12) 0.0246(4) Uani 1 1 d . . . . .
H12A H 0.186774 0.203768 0.346954 0.030 Uiso 1 1 calc R U . . .
H12B H 0.192817 0.324445 0.317867 0.030 Uiso 1 1 calc R U . . .
C13 C 0.10697(9) 0.41006(15) 0.37094(13) 0.0303(4) Uani 1 1 d . . . . .
H13A H 0.134694 0.460350 0.397032 0.036 Uiso 1 1 calc R U . . .
H13B H 0.073185 0.419997 0.400566 0.036 Uiso 1 1 calc R U . . .
C14 C 0.09467(9) 0.43749(15) 0.27525(13) 0.0310(4) Uani 1 1 d . . . . .
H14A H 0.077670 0.508574 0.270923 0.037 Uiso 1 1 calc R U . . .
H14B H 0.129716 0.441489 0.248220 0.037 Uiso 1 1 calc R U . . .
C15 C 0.05724(9) 0.36010(15) 0.22372(13) 0.0273(4) Uani 1 1 d . . . . .
H15A H 0.019765 0.366097 0.242329 0.033 Uiso 1 1 calc R U . . .
H15B H 0.055643 0.378416 0.161340 0.033 Uiso 1 1 calc R U . . .
C16 C 0.69045(8) 0.38199(17) 0.30640(14) 0.0304(4) Uani 1 1 d . . . . .
H16A H 0.679956 0.379995 0.366695 0.036 Uiso 1 1 calc R U . . .
H16B H 0.701800 0.309795 0.290811 0.036 Uiso 1 1 calc R U . . .
C17 C 0.64062(8) 0.41595(18) 0.24492(14) 0.0315(4) Uani 1 1 d . . . . .
H17A H 0.630853 0.358060 0.203284 0.038 Uiso 1 1 calc R U . . .
H17B H 0.608975 0.428094 0.279174 0.038 Uiso 1 1 calc R U . . .
C18 C 0.68551(9) 0.4901(2) 0.12230(14) 0.0392(5) Uani 1 1 d . . . . .
H18A H 0.701858 0.557036 0.103609 0.047 Uiso 1 1 calc R U . . .
H18B H 0.661166 0.462892 0.072803 0.047 Uiso 1 1 calc R U . . .
C19 C 0.73104(10) 0.4106(2) 0.14376(15) 0.0419(6) Uani 1 1 d . . . . .
H19A H 0.754031 0.407528 0.094371 0.050 Uiso 1 1 calc R U . . .
H19B H 0.714370 0.339872 0.149363 0.050 Uiso 1 1 calc R U . . .
C20 C 0.76796(9) 0.4332(2) 0.22596(14) 0.0374(5) Uani 1 1 d . . . . .
H20A H 0.792190 0.371529 0.239168 0.045 Uiso 1 1 calc R U . . .
H20B H 0.791425 0.494908 0.215860 0.045 Uiso 1 1 calc R U . . .
C21 C 0.13118(9) 0.11558(16) 0.51937(12) 0.0275(4) Uani 1 1 d . . . . .
C22 C 0.14565(11) 0.01412(17) 0.55138(13) 0.0358(5) Uani 1 1 d . . . . .
C23 C 0.20042(12) -0.0072(2) 0.57515(14) 0.0435(6) Uani 1 1 d . . . . .
H23 H 0.210080 -0.075733 0.596660 0.052 Uiso 1 1 calc R U . . .
C24 C 0.24191(11) 0.0668(2) 0.56904(14) 0.0426(5) Uani 1 1 d . . . . .
C25 C 0.22707(9) 0.1657(2) 0.53514(13) 0.0341(5) Uani 1 1 d . . . . .
H25 H 0.254582 0.217454 0.529274 0.041 Uiso 1 1 calc R U . . .
C26 C 0.17269(9) 0.19009(16) 0.50966(13) 0.0279(4) Uani 1 1 d . . . . .
C27 C 0.10149(13) -0.0664(2) 0.55994(16) 0.0490(7) Uani 1 1 d . . . . .
H27A H 0.082209 -0.050180 0.611154 0.073 Uiso 1 1 calc R U . . .
H27B H 0.117896 -0.137020 0.566251 0.073 Uiso 1 1 calc R U . . .
H27C H 0.075530 -0.064646 0.508015 0.073 Uiso 1 1 calc R U . . .
C28 C 0.30075(12) 0.0426(3) 0.60111(18) 0.0603(8) Uani 1 1 d . . . . .
H28A H 0.325404 0.081369 0.565952 0.090 Uiso 1 1 calc R U . . .
H28B H 0.307393 -0.033584 0.596193 0.090 Uiso 1 1 calc R U . . .
H28C H 0.307532 0.064196 0.661931 0.090 Uiso 1 1 calc R U . . .
C29 C 0.15624(9) 0.29848(15) 0.47766(13) 0.0268(4) Uani 1 1 d . . . . .
H29A H 0.189399 0.343269 0.478365 0.032 Uiso 1 1 calc R U . . .
H29B H 0.131810 0.330292 0.518164 0.032 Uiso 1 1 calc R U . . .
C31 C 0.70845(8) 0.55218(16) 0.47234(13) 0.0270(4) Uani 1 1 d . . . . .
C32 C 0.69247(8) 0.57562(16) 0.55600(14) 0.0300(4) Uani 1 1 d . . . . .
C33 C 0.71565(9) 0.52057(18) 0.62746(14) 0.0326(4) Uani 1 1 d . . . . .
H33 H 0.704715 0.537319 0.683221 0.039 Uiso 1 1 calc R U . . .
C34 C 0.75452(9) 0.44139(18) 0.62013(14) 0.0337(5) Uani 1 1 d . . . . .
C35 C 0.77055(8) 0.42053(17) 0.53808(14) 0.0317(4) Uani 1 1 d . . . . .
H35 H 0.797036 0.366854 0.531794 0.038 Uiso 1 1 calc R U . . .
C36 C 0.74927(8) 0.47536(17) 0.46455(13) 0.0283(4) Uani 1 1 d . . . . .
C37 C 0.65032(10) 0.66031(19) 0.56548(16) 0.0388(5) Uani 1 1 d . . . . .
H37A H 0.644081 0.668031 0.626840 0.058 Uiso 1 1 calc R U . . .
H37B H 0.615956 0.640523 0.532209 0.058 Uiso 1 1 calc R U . . .
H37C H 0.663464 0.727557 0.543575 0.058 Uiso 1 1 calc R U . . .
C38 C 0.77807(11) 0.3806(2) 0.69876(16) 0.0471(6) Uani 1 1 d . . . . .
H38A H 0.800411 0.321927 0.680270 0.071 Uiso 1 1 calc R U . . .
H38B H 0.748199 0.352675 0.730124 0.071 Uiso 1 1 calc R U . . .
H38C H 0.800910 0.427902 0.736951 0.071 Uiso 1 1 calc R U . . .
C39 C 0.77472(8) 0.45357(19) 0.38076(14) 0.0336(5) Uani 1 1 d . . . . .
H39A H 0.803681 0.506886 0.374419 0.040 Uiso 1 1 calc R U . . .
H39B H 0.792639 0.383343 0.385398 0.040 Uiso 1 1 calc R U . . .
C41 C 0.57980(9) 0.68241(19) 0.27828(15) 0.0356(5) Uani 1 1 d . . . . .
C42 C 0.54399(10) 0.7234(2) 0.33635(16) 0.0404(5) Uani 1 1 d . . . . .
C43 C 0.49227(10) 0.6790(2) 0.33779(18) 0.0474(6) Uani 1 1 d . . . . .
H43 H 0.468049 0.707705 0.376303 0.057 Uiso 1 1 calc R U . . .
C44 C 0.47446(10) 0.5944(3) 0.28525(17) 0.0484(6) Uani 1 1 d . . . . .
C45 C 0.51057(9) 0.5542(2) 0.22915(16) 0.0421(5) Uani 1 1 d . . . . .
H45 H 0.499658 0.495478 0.193348 0.051 Uiso 1 1 calc R U . . .
C46 C 0.56230(9) 0.5978(2) 0.22415(14) 0.0356(5) Uani 1 1 d . . . . .
C47 C 0.56250(12) 0.8138(2) 0.3949(2) 0.0512(7) Uani 1 1 d . . . . .
H47A H 0.532423 0.835568 0.428580 0.077 Uiso 1 1 calc R U . . .
H47B H 0.573359 0.873439 0.359760 0.077 Uiso 1 1 calc R U . . .
H47C H 0.593781 0.791255 0.434416 0.077 Uiso 1 1 calc R U . . .
C48 C 0.41748(11) 0.5491(3) 0.2873(2) 0.0698(10) Uani 1 1 d . . . . .
H48A H 0.406911 0.550932 0.346928 0.105 Uiso 1 1 calc R U . . .
H48B H 0.417087 0.475745 0.266712 0.105 Uiso 1 1 calc R U . . .
H48C H 0.391548 0.591219 0.249764 0.105 Uiso 1 1 calc R U . . .
C49 C 0.59889(9) 0.5602(2) 0.15820(14) 0.0367(5) Uani 1 1 d . . . . .
H49A H 0.579044 0.506461 0.120979 0.044 Uiso 1 1 calc R U . . .
H49B H 0.607131 0.620579 0.120712 0.044 Uiso 1 1 calc R U . . .
N5 N 0.61179(11) 0.2149(2) 0.49534(17) 0.0586(6) Uani 1 1 d . . . . .
C51 C 0.62200(11) 0.3178(2) 0.50681(18) 0.0486(6) Uani 1 1 d . . . . .
H51 H 0.654042 0.337609 0.542137 0.058 Uiso 1 1 calc R U . . .
C52 C 0.58926(11) 0.3963(2) 0.47093(19) 0.0504(6) Uani 1 1 d . . . . .
H52 H 0.598856 0.468369 0.480902 0.060 Uiso 1 1 calc R U . . .
C53 C 0.54248(12) 0.3706(2) 0.42046(18) 0.0514(6) Uani 1 1 d . . . . .
H53 H 0.518766 0.423953 0.395492 0.062 Uiso 1 1 calc R U . . .
C54 C 0.53081(14) 0.2649(3) 0.4069(2) 0.0647(8) Uani 1 1 d . . . . .
H54 H 0.499026 0.243668 0.371618 0.078 Uiso 1 1 calc R U . . .
C55 C 0.56584(16) 0.1914(2) 0.4453(2) 0.0682(9) Uani 1 1 d . . . . .
H55 H 0.557124 0.118818 0.435961 0.082 Uiso 1 1 calc R U . . .

loop_
_atom_site_aniso_label
_atom_site_aniso_U_11
_atom_site_aniso_U_22
_atom_site_aniso_U_33
_atom_site_aniso_U_23
_atom_site_aniso_U_13
_atom_site_aniso_U_12
Sn1 0.02470(7) 0.02525(7) 0.02233(7) -0.00250(4) 0.00698(5) -0.00363(4)
Sn2 0.02759(7) 0.03447(8) 0.02788(8) 0.00081(5) 0.00645(5) -0.00684(5)
N1 0.0256(8) 0.0181(7) 0.0206(8) -0.0026(6) 0.0024(6) -0.0001(6)
N2 0.0310(8) 0.0213(8) 0.0184(8) -0.0039(6) 0.0070(6) -0.0045(6)
N3 0.0242(8) 0.0401(10) 0.0235(8) -0.0084(7) 0.0035(6) -0.0028(7)
N4 0.0285(8) 0.0417(10) 0.0230(8) 0.0014(7) 0.0033(7) -0.0041(7)
O1 0.0361(8) 0.0369(8) 0.0252(7) 0.0006(6) 0.0077(6) 0.0040(6)
O2 0.0384(8) 0.0337(8) 0.0191(7) -0.0018(5) 0.0073(6) -0.0121(6)
O3 0.0446(8) 0.0235(7) 0.0169(6) -0.0031(5) -0.0010(6) 0.0017(6)
O4 0.0330(8) 0.0365(8) 0.0420(9) 0.0089(7) 0.0080(7) -0.0005(6)
C1 0.0246(8) 0.0235(9) 0.0170(9) -0.0026(7) 0.0006(7) -0.0034(7)
C2 0.0219(8) 0.0239(9) 0.0204(9) 0.0009(7) 0.0004(7) -0.0021(7)
C3 0.0253(9) 0.0207(9) 0.0264(10) -0.0022(7) 0.0021(7) -0.0012(7)
C4 0.0254(9) 0.0240(9) 0.0221(9) -0.0037(7) 0.0032(7) -0.0047(7)
C5 0.0261(9) 0.0231(9) 0.0181(9) 0.0000(7) -0.0005(7) -0.0033(7)
C6 0.0238(8) 0.0211(9) 0.0206(9) -0.0022(7) -0.0001(7) -0.0021(7)
C7 0.0358(11) 0.0251(9) 0.0239(10) 0.0028(8) 0.0015(8) 0.0020(8)
C8 0.0376(11) 0.0262(10) 0.0224(10) -0.0045(7) 0.0030(8) -0.0032(8)
C9 0.0308(10) 0.0231(9) 0.0198(9) -0.0007(7) -0.0023(7) 0.0006(7)
C11 0.0277(9) 0.0238(9) 0.0201(9) -0.0026(7) 0.0064(7) -0.0016(7)
C12 0.0257(9) 0.0271(9) 0.0219(9) -0.0042(7) 0.0066(7) -0.0070(7)
C13 0.0453(12) 0.0187(9) 0.0278(10) -0.0053(8) 0.0087(9) -0.0037(8)
C14 0.0472(12) 0.0177(9) 0.0290(11) -0.0011(8) 0.0079(9) -0.0005(8)
C15 0.0357(10) 0.0206(9) 0.0262(10) 0.0012(7) 0.0059(8) 0.0040(7)
C16 0.0317(10) 0.0313(10) 0.0280(10) -0.0053(8) 0.0022(8) -0.0035(8)
C17 0.0306(10) 0.0366(11) 0.0270(10) -0.0010(8) 0.0007(8) -0.0082(8)
C18 0.0386(12) 0.0564(15) 0.0232(11) -0.0044(10) 0.0062(9) -0.0061(10)
C19 0.0403(12) 0.0604(16) 0.0258(11) -0.0130(10) 0.0069(9) -0.0017(11)
C20 0.0314(10) 0.0524(14) 0.0294(11) -0.0122(10) 0.0083(9) -0.0008(10)
C21 0.0414(11) 0.0292(10) 0.0119(8) -0.0041(7) 0.0039(7) -0.0084(8)
C22 0.0624(14) 0.0299(11) 0.0150(9) -0.0022(8) 0.0028(9) -0.0079(10)
C23 0.0734(17) 0.0366(12) 0.0200(10) 0.0028(9) 0.0025(10) 0.0080(11)
C24 0.0506(14) 0.0551(15) 0.0216(11) -0.0001(10) 0.0012(9) 0.0091(11)
C25 0.0386(11) 0.0444(12) 0.0193(10) -0.0045(9) 0.0025(8) -0.0053(10)
C26 0.0391(11) 0.0287(10) 0.0163(9) -0.0048(7) 0.0047(8) -0.0073(8)
C27 0.089(2) 0.0315(12) 0.0273(12) -0.0004(9) 0.0079(12) -0.0201(12)
C28 0.0587(17) 0.085(2) 0.0359(14) 0.0068(14) -0.0020(12) 0.0213(16)
C29 0.0351(10) 0.0269(10) 0.0185(9) -0.0061(7) 0.0034(8) -0.0100(8)
C31 0.0277(9) 0.0275(10) 0.0262(10) -0.0039(8) 0.0038(7) -0.0062(7)
C32 0.0331(10) 0.0282(10) 0.0295(11) -0.0062(8) 0.0074(8) -0.0074(8)
C33 0.0382(11) 0.0367(11) 0.0235(10) -0.0069(8) 0.0057(8) -0.0113(9)
C34 0.0332(10) 0.0390(12) 0.0279(11) -0.0023(9) -0.0034(8) -0.0089(9)
C35 0.0260(9) 0.0345(11) 0.0338(11) -0.0064(9) -0.0026(8) -0.0031(8)
C36 0.0246(9) 0.0339(10) 0.0261(10) -0.0090(8) 0.0008(7) -0.0057(8)
C37 0.0491(13) 0.0338(11) 0.0360(12) -0.0031(9) 0.0182(10) 0.0004(10)
C38 0.0483(14) 0.0567(16) 0.0343(13) 0.0045(11) -0.0070(11) -0.0036(12)
C39 0.0261(9) 0.0465(13) 0.0279(11) -0.0078(9) 0.0009(8) 0.0016(9)
C41 0.0301(10) 0.0432(13) 0.0332(12) 0.0132(9) 0.0006(9) 0.0020(9)
C42 0.0371(12) 0.0464(13) 0.0380(13) 0.0104(10) 0.0056(9) 0.0060(10)
C43 0.0354(12) 0.0666(17) 0.0410(14) 0.0077(12) 0.0076(10) 0.0065(11)
C44 0.0313(11) 0.0732(19) 0.0409(14) 0.0095(13) 0.0035(10) -0.0040(12)
C45 0.0324(11) 0.0595(15) 0.0336(12) 0.0092(11) -0.0026(9) -0.0039(10)
C46 0.0300(10) 0.0481(13) 0.0280(11) 0.0110(9) -0.0009(8) 0.0007(9)
C47 0.0491(15) 0.0465(15) 0.0597(18) 0.0006(12) 0.0147(13) 0.0066(11)
C48 0.0368(14) 0.115(3) 0.0589(19) -0.0077(19) 0.0106(13) -0.0165(16)
C49 0.0326(10) 0.0507(13) 0.0258(11) 0.0068(9) -0.0022(8) -0.0037(10)
N5 0.0617(15) 0.0584(15) 0.0540(15) -0.0011(12) -0.0052(12) 0.0051(12)
C51 0.0372(13) 0.0669(18) 0.0417(14) -0.0074(12) 0.0023(11) -0.0116(12)
C52 0.0498(14) 0.0493(15) 0.0533(16) -0.0033(12) 0.0116(12) -0.0183(12)
C53 0.0563(16) 0.0547(16) 0.0425(15) 0.0099(12) 0.0005(12) -0.0044(13)
C54 0.0672(19) 0.067(2) 0.0556(18) -0.0067(15) -0.0212(15) -0.0176(16)
C55 0.088(2) 0.0446(17) 0.068(2) -0.0067(14) -0.0163(18) -0.0100(15)

loop_
_atom_type_symbol
_atom_type_description
_atom_type_scat_dispersion_real
_atom_type_scat_dispersion_imag
_atom_type_scat_source
C C 0.0181 0.0091 'International Tables Vol C Tables 4.2.6.8 and 6.1.1.4'
H H 0.0000 0.0000 'International Tables Vol C Tables 4.2.6.8 and 6.1.1.4'
N N 0.0311 0.0180 'International Tables Vol C Tables 4.2.6.8 and 6.1.1.4'
O O 0.0492 0.0322 'International Tables Vol C Tables 4.2.6.8 and 6.1.1.4'
Sn Sn 0.0259 5.4591 'International Tables Vol C Tables 4.2.6.8 and 6.1.1.4'

loop_
_exptl_crystal_face_index_h
_exptl_crystal_face_index_k
_exptl_crystal_face_index_l
_exptl_crystal_face_perp_dist
-16 -2 0 0.0129
15 2 0 0.0352
0 -4 -9 0.1801
4 4 8 0.2046
2 8 0 0.0461
-1 -8 1 0.0340
1 8 -4 0.1069
1 -1 10 0.2279
14 -4 0 0.0213
-14 4 1 0.0250
-14 3 -2 0.0561
-4 -7 -4 0.0735

loop_
_geom_angle_atom_site_label_1
_geom_angle_atom_site_label_2
_geom_angle_atom_site_label_3
_geom_angle
_geom_angle_site_symmetry_1
_geom_angle_site_symmetry_3
_geom_angle_publ_flag
O3 Sn1 O2 85.74(6) . . ?
O3 Sn1 N2 97.70(6) . . ?
O2 Sn1 N2 82.45(5) . . ?
O3 Sn1 N1 77.71(5) . . ?
O2 Sn1 N1 140.85(5) . . ?
N2 Sn1 N1 65.28(5) . . ?
O1 Sn2 O4 84.62(6) . . ?
O1 Sn2 N4 101.11(6) . . ?
O4 Sn2 N4 83.75(6) . . ?
O1 Sn2 N3 77.30(6) . . ?
O4 Sn2 N3 139.14(6) . . ?
N4 Sn2 N3 64.68(6) . . ?
C11 N1 C9 113.91(14) . . ?
C11 N1 C15 112.44(15) . . ?
C9 N1 C15 108.53(15) . . ?
C11 N1 Sn1 111.60(11) . . ?
C9 N1 Sn1 103.69(11) . . ?
C15 N1 Sn1 106.04(11) . . ?
C12 N2 C13 111.74(15) . . ?
C12 N2 C29 109.55(15) . . ?
C13 N2 C29 106.99(15) . . ?
C12 N2 Sn1 111.60(11) . . ?
C13 N2 Sn1 104.86(12) . . ?
C29 N2 Sn1 111.96(11) . . ?
C16 N3 C39 112.57(17) . . ?
C16 N3 C20 112.30(17) . . ?
C39 N3 C20 108.82(16) . . ?
C16 N3 Sn2 110.52(12) . . ?
C39 N3 Sn2 106.35(13) . . ?
C20 N3 Sn2 105.89(14) . . ?
C17 N4 C49 109.93(16) . . ?
C17 N4 C18 111.12(18) . . ?
C49 N4 C18 107.20(17) . . ?
C17 N4 Sn2 113.07(12) . . ?
C49 N4 Sn2 110.18(14) . . ?
C18 N4 Sn2 105.10(13) . . ?
C31 O1 Sn2 133.08(13) . . ?
C21 O2 Sn1 123.14(11) . . ?
C1 O3 Sn1 130.52(12) . . ?
C41 O4 Sn2 124.65(14) . . ?
O3 C1 C6 124.33(17) . . ?
O3 C1 C2 116.97(16) . . ?
C6 C1 C2 118.70(17) . . ?
C3 C2 C1 120.15(17) . . ?
C3 C2 C7 121.43(17) . . ?
C1 C2 C7 118.38(17) . . ?
C2 C3 C4 122.17(17) . . ?
C2 C3 H3 118.9 . . ?
C4 C3 H3 118.9 . . ?
C5 C4 C3 117.18(17) . . ?
C5 C4 C8 121.36(18) . . ?
C3 C4 C8 121.45(17) . . ?
C4 C5 C6 122.72(18) . . ?
C4 C5 H5 118.6 . . ?
C6 C5 H5 118.6 . . ?
C5 C6 C1 119.07(17) . . ?
C5 C6 C9 117.00(17) . . ?
C1 C6 C9 123.91(17) . . ?
C2 C7 H7A 109.5 . . ?
C2 C7 H7B 109.5 . . ?
H7A C7 H7B 109.5 . . ?
C2 C7 H7C 109.5 . . ?
H7A C7 H7C 109.5 . . ?
H7B C7 H7C 109.5 . . ?
C4 C8 H8A 109.5 . . ?
C4 C8 H8B 109.5 . . ?
H8A C8 H8B 109.5 . . ?
C4 C8 H8C 109.5 . . ?
H8A C8 H8C 109.5 . . ?
H8B C8 H8C 109.5 . . ?
N1 C9 C6 114.69(15) . . ?
N1 C9 H9A 108.6 . . ?
C6 C9 H9A 108.6 . . ?
N1 C9 H9B 108.6 . . ?
C6 C9 H9B 108.6 . . ?
H9A C9 H9B 107.6 . . ?
N1 C11 C12 110.80(14) . . ?
N1 C11 H11A 109.5 . . ?
C12 C11 H11A 109.5 . . ?
N1 C11 H11B 109.5 . . ?
C12 C11 H11B 109.5 . . ?
H11A C11 H11B 108.1 . . ?
N2 C12 C11 112.19(15) . . ?
N2 C12 H12A 109.2 . . ?
C11 C12 H12A 109.2 . . ?
N2 C12 H12B 109.2 . . ?
C11 C12 H12B 109.2 . . ?
H12A C12 H12B 107.9 . . ?
N2 C13 C14 114.50(16) . . ?
N2 C13 H13A 108.6 . . ?
C14 C13 H13A 108.6 . . ?
N2 C13 H13B 108.6 . . ?
C14 C13 H13B 108.6 . . ?
H13A C13 H13B 107.6 . . ?
C15 C14 C13 114.95(17) . . ?
C15 C14 H14A 108.5 . . ?
C13 C14 H14A 108.5 . . ?
C15 C14 H14B 108.5 . . ?
C13 C14 H14B 108.5 . . ?
H14A C14 H14B 107.5 . . ?
N1 C15 C14 111.43(16) . . ?
N1 C15 H15A 109.3 . . ?
C14 C15 H15A 109.3 . . ?
N1 C15 H15B 109.3 . . ?
C14 C15 H15B 109.3 . . ?
H15A C15 H15B 108.0 . . ?
N3 C16 C17 111.53(17) . . ?
N3 C16 H16A 109.3 . . ?
C17 C16 H16A 109.3 . . ?
N3 C16 H16B 109.3 . . ?
C17 C16 H16B 109.3 . . ?
H16A C16 H16B 108.0 . . ?
N4 C17 C16 112.11(16) . . ?
N4 C17 H17A 109.2 . . ?
C16 C17 H17A 109.2 . . ?
N4 C17 H17B 109.2 . . ?
C16 C17 H17B 109.2 . . ?
H17A C17 H17B 107.9 . . ?
N4 C18 C19 114.24(19) . . ?
N4 C18 H18A 108.7 . . ?
C19 C18 H18A 108.7 . . ?
N4 C18 H18B 108.7 . . ?
C19 C18 H18B 108.7 . . ?
H18A C18 H18B 107.6 . . ?
C18 C19 C20 115.5(2) . . ?
C18 C19 H19A 108.4 . . ?
C20 C19 H19A 108.4 . . ?
C18 C19 H19B 108.4 . . ?
C20 C19 H19B 108.4 . . ?
H19A C19 H19B 107.5 . . ?
N3 C20 C19 112.64(18) . . ?
N3 C20 H20A 109.1 . . ?
C19 C20 H20A 109.1 . . ?
N3 C20 H20B 109.1 . . ?
C19 C20 H20B 109.1 . . ?
H20A C20 H20B 107.8 . . ?
O2 C21 C26 120.28(19) . . ?
O2 C21 C22 120.64(19) . . ?
C26 C21 C22 119.1(2) . . ?
C23 C22 C21 118.5(2) . . ?
C23 C22 C27 122.3(2) . . ?
C21 C22 C27 119.2(2) . . ?
C22 C23 C24 123.2(2) . . ?
C22 C23 H23 118.4 . . ?
C24 C23 H23 118.4 . . ?
C25 C24 C23 117.5(2) . . ?
C25 C24 C28 121.0(3) . . ?
C23 C24 C28 121.5(3) . . ?
C24 C25 C26 121.2(2) . . ?
C24 C25 H25 119.4 . . ?
C26 C25 H25 119.4 . . ?
C25 C26 C21 120.4(2) . . ?
C25 C26 C29 121.28(19) . . ?
C21 C26 C29 118.13(19) . . ?
C22 C27 H27A 109.5 . . ?
C22 C27 H27B 109.5 . . ?
H27A C27 H27B 109.5 . . ?
C22 C27 H27C 109.5 . . ?
H27A C27 H27C 109.5 . . ?
H27B C27 H27C 109.5 . . ?
C24 C28 H28A 109.5 . . ?
C24 C28 H28B 109.5 . . ?
H28A C28 H28B 109.5 . . ?
C24 C28 H28C 109.5 . . ?
H28A C28 H28C 109.5 . . ?
H28B C28 H28C 109.5 . . ?
C26 C29 N2 113.87(15) . . ?
C26 C29 H29A 108.8 . . ?
N2 C29 H29A 108.8 . . ?
C26 C29 H29B 108.8 . . ?
N2 C29 H29B 108.8 . . ?
H29A C29 H29B 107.7 . . ?
O1 C31 C36 124.73(18) . . ?
O1 C31 C32 116.63(18) . . ?
C36 C31 C32 118.63(19) . . ?
C33 C32 C31 119.8(2) . . ?
C33 C32 C37 121.08(19) . . ?
C31 C32 C37 119.1(2) . . ?
C32 C33 C34 122.06(19) . . ?
C32 C33 H33 119.0 . . ?
C34 C33 H33 119.0 . . ?
C35 C34 C33 117.5(2) . . ?
C35 C34 C38 121.5(2) . . ?
C33 C34 C38 121.0(2) . . ?
C34 C35 C36 122.5(2) . . ?
C34 C35 H35 118.8 . . ?
C36 C35 H35 118.8 . . ?
C35 C36 C31 119.38(19) . . ?
C35 C36 C39 117.13(19) . . ?
C31 C36 C39 123.34(19) . . ?
C32 C37 H37A 109.5 . . ?
C32 C37 H37B 109.5 . . ?
H37A C37 H37B 109.5 . . ?
C32 C37 H37C 109.5 . . ?
H37A C37 H37C 109.5 . . ?
H37B C37 H37C 109.5 . . ?
C34 C38 H38A 109.5 . . ?
C34 C38 H38B 109.5 . . ?
H38A C38 H38B 109.5 . . ?
C34 C38 H38C 109.5 . . ?
H38A C38 H38C 109.5 . . ?
H38B C38 H38C 109.5 . . ?
N3 C39 C36 115.63(17) . . ?
N3 C39 H39A 108.4 . . ?
C36 C39 H39A 108.4 . . ?
N3 C39 H39B 108.4 . . ?
C36 C39 H39B 108.4 . . ?
H39A C39 H39B 107.4 . . ?
O4 C41 C46 120.5(2) . . ?
O4 C41 C42 120.4(2) . . ?
C46 C41 C42 119.1(2) . . ?
C43 C42 C41 118.9(3) . . ?
C43 C42 C47 121.6(2) . . ?
C41 C42 C47 119.4(2) . . ?
C42 C43 C44 122.8(2) . . ?
C42 C43 H43 118.6 . . ?
C44 C43 H43 118.6 . . ?
C43 C44 C45 117.5(2) . . ?
C43 C44 C48 121.4(3) . . ?
C45 C44 C48 121.1(3) . . ?
C44 C45 C46 121.6(3) . . ?
C44 C45 H45 119.2 . . ?
C46 C45 H45 119.2 . . ?
C45 C46 C41 120.1(2) . . ?
C45 C46 C49 121.2(2) . . ?
C41 C46 C49 118.7(2) . . ?
C42 C47 H47A 109.5 . . ?
C42 C47 H47B 109.5 . . ?
H47A C47 H47B 109.5 . . ?
C42 C47 H47C 109.5 . . ?
H47A C47 H47C 109.5 . . ?
H47B C47 H47C 109.5 . . ?
C44 C48 H48A 109.5 . . ?
C44 C48 H48B 109.5 . . ?
H48A C48 H48B 109.5 . . ?
C44 C48 H48C 109.5 . . ?
H48A C48 H48C 109.5 . . ?
H48B C48 H48C 109.5 . . ?
N4 C49 C46 114.00(17) . . ?
N4 C49 H49A 108.8 . . ?
C46 C49 H49A 108.8 . . ?
N4 C49 H49B 108.8 . . ?
C46 C49 H49B 108.8 . . ?
H49A C49 H49B 107.6 . . ?
C51 N5 C55 115.5(3) . . ?
N5 C51 C52 124.0(3) . . ?
N5 C51 H51 118.0 . . ?
C52 C51 H51 118.0 . . ?
C51 C52 C53 119.5(3) . . ?
C51 C52 H52 120.2 . . ?
C53 C52 H52 120.2 . . ?
C52 C53 C54 118.0(3) . . ?
C52 C53 H53 121.0 . . ?
C54 C53 H53 121.0 . . ?
C55 C54 C53 118.7(3) . . ?
C55 C54 H54 120.7 . . ?
C53 C54 H54 120.7 . . ?
N5 C55 C54 124.3(3) . . ?
N5 C55 H55 117.8 . . ?
C54 C55 H55 117.8 . . ?

loop_
_geom_bond_atom_site_label_1
_geom_bond_atom_site_label_2
_geom_bond_distance
_geom_bond_site_symmetry_2
_geom_bond_publ_flag
Sn1 O3 2.0656(14) . ?
Sn1 O2 2.0949(15) . ?
Sn1 N2 2.4024(16) . ?
Sn1 N1 2.4767(15) . ?
Sn2 O1 2.0623(14) . ?
Sn2 O4 2.0862(16) . ?
Sn2 N4 2.4051(18) . ?
Sn2 N3 2.5231(19) . ?
N1 C11 1.472(2) . ?
N1 C9 1.477(2) . ?
N1 C15 1.483(2) . ?
N2 C12 1.483(2) . ?
N2 C13 1.498(3) . ?
N2 C29 1.503(2) . ?
N3 C16 1.470(3) . ?
N3 C39 1.472(3) . ?
N3 C20 1.480(3) . ?
N4 C17 1.481(3) . ?
N4 C49 1.492(3) . ?
N4 C18 1.504(3) . ?
O1 C31 1.342(3) . ?
O2 C21 1.338(3) . ?
O3 C1 1.343(2) . ?
O4 C41 1.345(3) . ?
C1 C6 1.407(3) . ?
C1 C2 1.410(3) . ?
C2 C3 1.385(3) . ?
C2 C7 1.507(3) . ?
C3 C4 1.393(3) . ?
C3 H3 0.9500 . ?
C4 C5 1.387(3) . ?
C4 C8 1.508(3) . ?
C5 C6 1.401(3) . ?
C5 H5 0.9500 . ?
C6 C9 1.512(3) . ?
C7 H7A 0.9800 . ?
C7 H7B 0.9800 . ?
C7 H7C 0.9800 . ?
C8 H8A 0.9800 . ?
C8 H8B 0.9800 . ?
C8 H8C 0.9800 . ?
C9 H9A 0.9900 . ?
C9 H9B 0.9900 . ?
C11 C12 1.549(3) . ?
C11 H11A 0.9900 . ?
C11 H11B 0.9900 . ?
C12 H12A 0.9900 . ?
C12 H12B 0.9900 . ?
C13 C14 1.524(3) . ?
C13 H13A 0.9900 . ?
C13 H13B 0.9900 . ?
C14 C15 1.518(3) . ?
C14 H14A 0.9900 . ?
C14 H14B 0.9900 . ?
C15 H15A 0.9900 . ?
C15 H15B 0.9900 . ?
C16 C17 1.541(3) . ?
C16 H16A 0.9900 . ?
C16 H16B 0.9900 . ?
C17 H17A 0.9900 . ?
C17 H17B 0.9900 . ?
C18 C19 1.517(4) . ?
C18 H18A 0.9900 . ?
C18 H18B 0.9900 . ?
C19 C20 1.521(3) . ?
C19 H19A 0.9900 . ?
C19 H19B 0.9900 . ?
C20 H20A 0.9900 . ?
C20 H20B 0.9900 . ?
C21 C26 1.404(3) . ?
C21 C22 1.409(3) . ?
C22 C23 1.387(4) . ?
C22 C27 1.500(3) . ?
C23 C24 1.392(4) . ?
C23 H23 0.9500 . ?
C24 C25 1.390(4) . ?
C24 C28 1.515(4) . ?
C25 C26 1.391(3) . ?
C25 H25 0.9500 . ?
C26 C29 1.500(3) . ?
C27 H27A 0.9800 . ?
C27 H27B 0.9800 . ?
C27 H27C 0.9800 . ?
C28 H28A 0.9800 . ?
C28 H28B 0.9800 . ?
C28 H28C 0.9800 . ?
C29 H29A 0.9900 . ?
C29 H29B 0.9900 . ?
C31 C36 1.407(3) . ?
C31 C32 1.417(3) . ?
C32 C33 1.385(3) . ?
C32 C37 1.504(3) . ?
C33 C34 1.393(3) . ?
C33 H33 0.9500 . ?
C34 C35 1.388(3) . ?
C34 C38 1.509(3) . ?
C35 C36 1.393(3) . ?
C35 H35 0.9500 . ?
C36 C39 1.514(3) . ?
C37 H37A 0.9800 . ?
C37 H37B 0.9800 . ?
C37 H37C 0.9800 . ?
C38 H38A 0.9800 . ?
C38 H38B 0.9800 . ?
C38 H38C 0.9800 . ?
C39 H39A 0.9900 . ?
C39 H39B 0.9900 . ?
C41 C46 1.402(4) . ?
C41 C42 1.410(3) . ?
C42 C43 1.388(4) . ?
C42 C47 1.502(4) . ?
C43 C44 1.390(4) . ?
C43 H43 0.9500 . ?
C44 C45 1.390(4) . ?
C44 C48 1.513(4) . ?
C45 C46 1.392(3) . ?
C45 H45 0.9500 . ?
C46 C49 1.495(3) . ?
C47 H47A 0.9800 . ?
C47 H47B 0.9800 . ?
C47 H47C 0.9800 . ?
C48 H48A 0.9800 . ?
C48 H48B 0.9800 . ?
C48 H48C 0.9800 . ?
C49 H49A 0.9900 . ?
C49 H49B 0.9900 . ?
N5 C51 1.333(4) . ?
N5 C55 1.342(4) . ?
C51 C52 1.363(4) . ?
C51 H51 0.9500 . ?
C52 C53 1.368(4) . ?
C52 H52 0.9500 . ?
C53 C54 1.377(4) . ?
C53 H53 0.9500 . ?
C54 C55 1.365(5) . ?
C54 H54 0.9500 . ?
C55 H55 0.9500 . ?

loop_
_geom_torsion_atom_site_label_1
_geom_torsion_atom_site_label_2
_geom_torsion_atom_site_label_3
_geom_torsion_atom_site_label_4
_geom_torsion
_geom_torsion_site_symmetry_1
_geom_torsion_site_symmetry_2
_geom_torsion_site_symmetry_3
_geom_torsion_site_symmetry_4
_geom_torsion_publ_flag
Sn1 O3 C1 C6 22.6(3) . . . . ?
Sn1 O3 C1 C2 -158.45(13) . . . . ?
O3 C1 C2 C3 -177.80(17) . . . . ?
C6 C1 C2 C3 1.2(3) . . . . ?
O3 C1 C2 C7 4.5(3) . . . . ?
C6 C1 C2 C7 -176.43(17) . . . . ?
C1 C2 C3 C4 -0.5(3) . . . . ?
C7 C2 C3 C4 177.07(18) . . . . ?
C2 C3 C4 C5 -0.5(3) . . . . ?
C2 C3 C4 C8 179.76(18) . . . . ?
C3 C4 C5 C6 0.9(3) . . . . ?
C8 C4 C5 C6 -179.40(17) . . . . ?
C4 C5 C6 C1 -0.2(3) . . . . ?
C4 C5 C6 C9 -178.84(17) . . . . ?
O3 C1 C6 C5 178.07(17) . . . . ?
C2 C1 C6 C5 -0.9(3) . . . . ?
O3 C1 C6 C9 -3.4(3) . . . . ?
C2 C1 C6 C9 177.66(17) . . . . ?
C11 N1 C9 C6 52.7(2) . . . . ?
C15 N1 C9 C6 178.80(16) . . . . ?
Sn1 N1 C9 C6 -68.77(17) . . . . ?
C5 C6 C9 N1 -144.03(17) . . . . ?
C1 C6 C9 N1 37.4(3) . . . . ?
C9 N1 C11 C12 -152.72(16) . . . . ?
C15 N1 C11 C12 83.29(19) . . . . ?
Sn1 N1 C11 C12 -35.72(17) . . . . ?
C13 N2 C12 C11 -75.2(2) . . . . ?
C29 N2 C12 C11 166.38(15) . . . . ?
Sn1 N2 C12 C11 41.81(18) . . . . ?
N1 C11 C12 N2 -2.9(2) . . . . ?
C12 N2 C13 C14 39.8(2) . . . . ?
C29 N2 C13 C14 159.70(17) . . . . ?
Sn1 N2 C13 C14 -81.25(18) . . . . ?
N2 C13 C14 C15 52.2(2) . . . . ?
C11 N1 C15 C14 -42.4(2) . . . . ?
C9 N1 C15 C14 -169.36(16) . . . . ?
Sn1 N1 C15 C14 79.79(16) . . . . ?
C13 C14 C15 N1 -51.3(2) . . . . ?
C39 N3 C16 C17 155.99(17) . . . . ?
C20 N3 C16 C17 -80.8(2) . . . . ?
Sn2 N3 C16 C17 37.23(19) . . . . ?
C49 N4 C17 C16 -163.72(18) . . . . ?
C18 N4 C17 C16 77.8(2) . . . . ?
Sn2 N4 C17 C16 -40.1(2) . . . . ?
N3 C16 C17 N4 -0.1(2) . . . . ?
C17 N4 C18 C19 -40.4(3) . . . . ?
C49 N4 C18 C19 -160.5(2) . . . . ?
Sn2 N4 C18 C19 82.3(2) . . . . ?
N4 C18 C19 C20 -50.7(3) . . . . ?
C16 N3 C20 C19 42.9(3) . . . . ?
C39 N3 C20 C19 168.2(2) . . . . ?
Sn2 N3 C20 C19 -77.8(2) . . . . ?
C18 C19 C20 N3 49.7(3) . . . . ?
Sn1 O2 C21 C26 60.4(2) . . . . ?
Sn1 O2 C21 C22 -121.46(17) . . . . ?
O2 C21 C22 C23 -175.90(18) . . . . ?
C26 C21 C22 C23 2.3(3) . . . . ?
O2 C21 C22 C27 3.2(3) . . . . ?
C26 C21 C22 C27 -178.64(19) . . . . ?
C21 C22 C23 C24 0.1(3) . . . . ?
C27 C22 C23 C24 -178.9(2) . . . . ?
C22 C23 C24 C25 -1.7(3) . . . . ?
C22 C23 C24 C28 176.0(2) . . . . ?
C23 C24 C25 C26 1.0(3) . . . . ?
C28 C24 C25 C26 -176.7(2) . . . . ?
C24 C25 C26 C21 1.3(3) . . . . ?
C24 C25 C26 C29 176.61(19) . . . . ?
O2 C21 C26 C25 175.20(17) . . . . ?
C22 C21 C26 C25 -3.0(3) . . . . ?
O2 C21 C26 C29 -0.2(3) . . . . ?
C22 C21 C26 C29 -178.44(17) . . . . ?
C25 C26 C29 N2 121.9(2) . . . . ?
C21 C26 C29 N2 -62.7(2) . . . . ?
C12 N2 C29 C26 -66.6(2) . . . . ?
C13 N2 C29 C26 172.07(17) . . . . ?
Sn1 N2 C29 C26 57.72(19) . . . . ?
Sn2 O1 C31 C36 -25.6(3) . . . . ?
Sn2 O1 C31 C32 155.59(14) . . . . ?
O1 C31 C32 C33 176.62(18) . . . . ?
C36 C31 C32 C33 -2.2(3) . . . . ?
O1 C31 C32 C37 -3.3(3) . . . . ?
C36 C31 C32 C37 177.85(19) . . . . ?
C31 C32 C33 C34 -0.3(3) . . . . ?
C37 C32 C33 C34 179.6(2) . . . . ?
C32 C33 C34 C35 1.5(3) . . . . ?
C32 C33 C34 C38 -178.4(2) . . . . ?
C33 C34 C35 C36 -0.1(3) . . . . ?
C38 C34 C35 C36 179.8(2) . . . . ?
C34 C35 C36 C31 -2.5(3) . . . . ?
C34 C35 C36 C39 173.35(19) . . . . ?
O1 C31 C36 C35 -175.18(18) . . . . ?
C32 C31 C36 C35 3.6(3) . . . . ?
O1 C31 C36 C39 9.3(3) . . . . ?
C32 C31 C36 C39 -171.99(18) . . . . ?
C16 N3 C39 C36 -55.2(3) . . . . ?
C20 N3 C39 C36 179.62(19) . . . . ?
Sn2 N3 C39 C36 65.9(2) . . . . ?
C35 C36 C39 N3 144.4(2) . . . . ?
C31 C36 C39 N3 -40.0(3) . . . . ?
Sn2 O4 C41 C46 -54.7(3) . . . . ?
Sn2 O4 C41 C42 127.63(19) . . . . ?
O4 C41 C42 C43 177.3(2) . . . . ?
C46 C41 C42 C43 -0.4(3) . . . . ?
O4 C41 C42 C47 -2.5(3) . . . . ?
C46 C41 C42 C47 179.7(2) . . . . ?
C41 C42 C43 C44 1.1(4) . . . . ?
C47 C42 C43 C44 -179.0(3) . . . . ?
C42 C43 C44 C45 -0.3(4) . . . . ?
C42 C43 C44 C48 -179.0(3) . . . . ?
C43 C44 C45 C46 -1.2(4) . . . . ?
C48 C44 C45 C46 177.4(3) . . . . ?
C44 C45 C46 C41 1.9(4) . . . . ?
C44 C45 C46 C49 -174.6(2) . . . . ?
O4 C41 C46 C45 -178.8(2) . . . . ?
C42 C41 C46 C45 -1.1(3) . . . . ?
O4 C41 C46 C49 -2.2(3) . . . . ?
C42 C41 C46 C49 175.5(2) . . . . ?
C17 N4 C49 C46 64.7(2) . . . . ?
C18 N4 C49 C46 -174.4(2) . . . . ?
Sn2 N4 C49 C46 -60.6(2) . . . . ?
C45 C46 C49 N4 -118.4(2) . . . . ?
C41 C46 C49 N4 65.1(3) . . . . ?
C55 N5 C51 C52 -0.4(5) . . . . ?
N5 C51 C52 C53 0.7(5) . . . . ?
C51 C52 C53 C54 -0.9(4) . . . . ?
C52 C53 C54 C55 0.9(5) . . . . ?
C51 N5 C55 C54 0.4(6) . . . . ?
C53 C54 C55 N5 -0.7(6) . . . . ?

loop_
_exptl_oxdiff_crystal_face_indexfrac_h
_exptl_oxdiff_crystal_face_indexfrac_k
_exptl_oxdiff_crystal_face_indexfrac_l
_exptl_oxdiff_crystal_face_x
_exptl_oxdiff_crystal_face_y
_exptl_oxdiff_crystal_face_z
-15.5330 -1.7624 0.4895 0.5472 -0.7936 0.2661
15.4668 1.8680 -0.2453 -0.5429 0.7872 -0.2925
-0.0125 -4.0618 -8.6951 -0.0710 0.1070 0.9917
4.0277 4.2350 7.9639 -0.0754 0.1056 -0.9915
1.5775 8.1563 0.1784 0.5778 0.6081 -0.5444
-1.4657 -8.1531 0.6111 -0.6057 -0.6378 0.4758
0.8678 7.5199 -3.9998 0.6810 0.7185 -0.1411
1.1026 -1.4367 9.7683 -0.4509 -0.4787 -0.7534
13.9809 -3.8772 -0.1140 -0.9404 0.3318 0.0739
-13.7760 4.1017 0.6066 0.9348 -0.3297 -0.1323
-14.2598 2.5148 -2.4133 0.9177 -0.3246 0.2292
-3.9228 -7.3048 -3.6021 -0.3032 -0.4993 0.8117
